data_7158025
loop_
_publ_author_name
'Ilari, Denise'
'Maskri, Sarah'
'Schepmann, Dirk'
'K\"ohler, Jens'
'Daniliuc, Constantin G.'
'Koch, Oliver'
'W\"unsch, Bernhard'

_publ_section_title
;
 Diastereoselective synthesis of conformationally restricted KOR agonists.
;
_journal_issue 18
_journal_name_full 'Organic &amp; biomolecular chemistry'
_journal_page_first 4082
_journal_page_last 4099
_journal_paper_doi 10.1039/d1ob00398d
_journal_volume 19
_journal_year 2021
_chemical_formula_sum 'C19 H26 N2 O4 S'
_chemical_formula_weight 378.48
_space_group_crystal_system triclinic
_space_group_IT_number 2
_space_group_name_Hall '-P 1'
_space_group_name_H-M_alt 'P -1'
_atom_sites_solution_hydrogens geom
_audit_creation_method 'APEX3 v2016.1-0'
_audit_update_record
;
2021-02-16 deposited with the CCDC.	2021-03-31 downloaded from the CCDC.
;
_cell_angle_alpha 97.4750(10)
_cell_angle_beta 95.7110(10)
_cell_angle_gamma 98.3790(10)
_cell_formula_units_Z 2
_cell_length_a 8.5936(2)
_cell_length_b 9.1593(2)
_cell_length_c 11.8002(3)
_cell_measurement_reflns_used 7670
_cell_measurement_temperature 100.(2)
_cell_measurement_theta_max 66.8751
_cell_measurement_theta_min 3.8059
_cell_volume 904.42(4)
_computing_cell_refinement 'SAINT V8.37A (Bruker AXS Inc., 2015)'
_computing_data_collection 'APEX3 v2016.1-0 (Bruker AXS Inc., 2016)'
_computing_data_reduction 'SAINT V8.37A (Bruker AXS Inc., 2015)'
_computing_molecular_graphics 'APEX3 v2016.1-0 (Bruker AXS Inc., 2016)'
_computing_publication_material 'APEX3 v2016.1-0 (Bruker AXS Inc., 2016)'
_computing_structure_refinement 'SHELXL-2014/7 (Sheldrick, 2014)'
_computing_structure_solution 'SHELXL-2014/7 (Sheldrick, 2014)'
_diffrn_ambient_temperature 100.(2)
_diffrn_detector_area_resol_mean 8.3333
_diffrn_measured_fraction_theta_full 0.989
_diffrn_measured_fraction_theta_max 0.989
_diffrn_measurement_device_type 'Kappa CCD APEXII'
_diffrn_measurement_method 'phi / omega scans'
_diffrn_radiation_monochromator graphite
_diffrn_radiation_type CuK\a
_diffrn_radiation_wavelength 1.54178
_diffrn_reflns_av_R_equivalents 0.0233
_diffrn_reflns_av_unetI/netI 0.0231
_diffrn_reflns_limit_h_max 10
_diffrn_reflns_limit_h_min -9
_diffrn_reflns_limit_k_max 10
_diffrn_reflns_limit_k_min -10
_diffrn_reflns_limit_l_max 14
_diffrn_reflns_limit_l_min -13
_diffrn_reflns_number 10832
_diffrn_reflns_theta_full 66.87
_diffrn_reflns_theta_max 66.87
_diffrn_reflns_theta_min 3.81
_diffrn_source 'fine-focus sealed tube'
_diffrn_source_type 'fine-focus sealed tube'
_exptl_absorpt_coefficient_mu 1.826
_exptl_absorpt_correction_T_max 0.73
_exptl_absorpt_correction_T_min 0.67
_exptl_absorpt_correction_type multi-scan
_exptl_absorpt_process_details
;
Bruker AXS (2014). SADABS, Version 2014/5, Bruker AXS Inc., Madison, Wisconsin,
USA.
;
_exptl_crystal_colour colourless
_exptl_crystal_density_diffrn 1.390
_exptl_crystal_density_method 'not measured'
_exptl_crystal_description prism
_exptl_crystal_F_000 404
_exptl_crystal_size_max 0.240
_exptl_crystal_size_mid 0.200
_exptl_crystal_size_min 0.180
_refine_diff_density_max 0.370
_refine_diff_density_min -0.399
_refine_ls_extinction_method none
_refine_ls_goodness_of_fit_ref 1.048
_refine_ls_hydrogen_treatment constr
_refine_ls_matrix_type full
_refine_ls_number_parameters 236
_refine_ls_number_reflns 3169
_refine_ls_number_restraints 0
_refine_ls_restrained_S_all 1.048
_refine_ls_R_factor_all 0.0334
_refine_ls_R_factor_gt 0.0325
_refine_ls_shift/su_max 0.001
_refine_ls_shift/su_mean 0.000
_refine_ls_structure_factor_coef Fsqd
_refine_ls_weighting_details 'w=1/[\s^2^(Fo^2^)+(0.0431P)^2^+0.5103P] where P=(Fo^2^+2Fc^2^)/3'
_refine_ls_weighting_scheme calc
_refine_ls_wR_factor_gt 0.0834
_refine_ls_wR_factor_ref 0.0842
_reflns_number_gt 3057
_reflns_number_total 3169
_reflns_threshold_expression 'I > 2\s(I)'
_cod_data_source_file d1ob00398d2.cif
_cod_data_source_block dan9504
_cod_depositor_comments 'Adding full bibliography for 7158025.cif.'
_cod_database_code 7158025

loop_
_space_group_symop_operation_xyz
'x, y, z'
'-x, -y, -z'

loop_
_atom_site_type_symbol
_atom_site_label
_atom_site_fract_x
_atom_site_fract_y
_atom_site_fract_z
_atom_site_U_iso_or_equiv
_atom_site_adp_type
_atom_site_calc_flag
_atom_site_refinement_flags_adp
_atom_site_refinement_flags_occupancy
_atom_site_refinement_flags_posn
_atom_site_occupancy
_atom_site_disorder_assembly
_atom_site_disorder_group
S S1 0.59310(4) 0.83004(4) 0.27026(3) 0.01429(12) Uani d . . . 1 . .
N N1 0.79795(14) 0.25778(13) 0.04079(10) 0.0147(3) Uani d . . . 1 . .
N N2 0.46853(14) 0.67252(13) 0.25289(10) 0.0148(3) Uani d . . . 1 . .
O O1 0.63203(12) 0.32374(11) 0.16205(9) 0.0164(2) Uani d . . . 1 . .
O O2 0.86128(12) 0.48264(11) 0.15678(9) 0.0176(2) Uani d . . . 1 . .
O O3 0.66913(12) 0.83227(11) 0.16768(9) 0.0188(2) Uani d . . . 1 . .
O O4 0.50508(13) 0.94630(11) 0.30551(9) 0.0208(2) Uani d . . . 1 . .
C C1 0.50021(17) 0.54004(16) 0.17789(12) 0.0142(3) Uani d . . . 1 . .
H H1 0.5613 0.5692 0.1143 0.017 Uiso calc U . R 1 . .
C C3 0.38365(18) 0.64433(17) 0.35282(12) 0.0178(3) Uani d . . . 1 . .
H H3A 0.3448 0.7361 0.3841 0.021 Uiso calc U . R 1 . .
H H3B 0.4574 0.6179 0.414 0.021 Uiso calc U . R 1 . .
C C4 0.24350(17) 0.51733(16) 0.31793(13) 0.0184(3) Uani d . . . 1 . .
H H4A 0.1552 0.5547 0.2762 0.022 Uiso calc U . R 1 . .
H H4B 0.2062 0.4822 0.3879 0.022 Uiso calc U . R 1 . .
C C5 0.29042(17) 0.38693(16) 0.24087(12) 0.0157(3) Uani d . . . 1 . .
H H5 0.202 0.3003 0.2229 0.019 Uiso calc U . R 1 . .
C C6 0.44412(17) 0.34097(16) 0.29542(12) 0.0160(3) Uani d . . . 1 . .
H H6A 0.4559 0.366 0.3803 0.019 Uiso calc U . R 1 . .
H H6B 0.4429 0.2325 0.2749 0.019 Uiso calc U . R 1 . .
C C7 0.57994(16) 0.43075(16) 0.24515(12) 0.0142(3) Uani d . . . 1 . .
H H7 0.6674 0.4828 0.3055 0.017 Uiso calc U . R 1 . .
C C8 0.33973(17) 0.44378(16) 0.13088(12) 0.0161(3) Uani d . . . 1 . .
H H8A 0.351 0.3607 0.0711 0.019 Uiso calc U . R 1 . .
H H8B 0.2636 0.5038 0.0991 0.019 Uiso calc U . R 1 . .
C C9 0.77249(16) 0.36493(15) 0.12156(12) 0.0135(3) Uani d . . . 1 . .
C C10 0.68951(17) 0.11601(16) 0.00188(12) 0.0162(3) Uani d . . . 1 . .
H H10A 0.5906 0.1325 -0.0417 0.019 Uiso calc U . R 1 . .
H H10B 0.6627 0.0645 0.0678 0.019 Uiso calc U . R 1 . .
C C11 0.78574(18) 0.02749(17) -0.07534(13) 0.0205(3) Uani d . . . 1 . .
H H11A 0.7158 -0.0393 -0.1388 0.025 Uiso calc U . R 1 . .
H H11B 0.8482 -0.0331 -0.0307 0.025 Uiso calc U . R 1 . .
C C12 0.89433(18) 0.14700(17) -0.12193(13) 0.0204(3) Uani d . . . 1 . .
H H12A 0.8379 0.1829 -0.1875 0.024 Uiso calc U . R 1 . .
H H12B 0.9891 0.1085 -0.1471 0.024 Uiso calc U . R 1 . .
C C13 0.93986(17) 0.27077(16) -0.01895(13) 0.0169(3) Uani d . . . 1 . .
H H13A 1.0336 0.2542 0.0307 0.02 Uiso calc U . R 1 . .
H H13B 0.9623 0.3699 -0.0442 0.02 Uiso calc U . R 1 . .
C C14 0.73856(17) 0.82729(15) 0.38694(12) 0.0142(3) Uani d . . . 1 . .
C C15 0.86537(17) 0.75240(16) 0.36777(12) 0.0163(3) Uani d . . . 1 . .
H H15 0.8752 0.705 0.2929 0.02 Uiso calc U . R 1 . .
C C16 0.97700(17) 0.74820(16) 0.45984(13) 0.0175(3) Uani d . . . 1 . .
H H16 1.0632 0.6962 0.4475 0.021 Uiso calc U . R 1 . .
C C17 0.96611(17) 0.81843(16) 0.57042(12) 0.0161(3) Uani d . . . 1 . .
C C18 0.83854(18) 0.89300(16) 0.58701(12) 0.0168(3) Uani d . . . 1 . .
H H18 0.8296 0.9417 0.6617 0.02 Uiso calc U . R 1 . .
C C19 0.72386(17) 0.89749(15) 0.49627(12) 0.0161(3) Uani d . . . 1 . .
H H19 0.6366 0.9479 0.5088 0.019 Uiso calc U . R 1 . .
C C20 1.08867(18) 0.80960(18) 0.66889(13) 0.0218(3) Uani d . . . 1 . .
H H20A 1.0816 0.8857 0.7339 0.033 Uiso calc U . R 1 . .
H H20B 1.1946 0.8268 0.6442 0.033 Uiso calc U . R 1 . .
H H20C 1.0695 0.7105 0.6926 0.033 Uiso calc U . R 1 . .

loop_
_atom_site_aniso_label
_atom_site_aniso_U_11
_atom_site_aniso_U_22
_atom_site_aniso_U_33
_atom_site_aniso_U_12
_atom_site_aniso_U_13
_atom_site_aniso_U_23
S1 0.01466(19) 0.01205(18) 0.01560(19) 0.00134(13) -0.00094(13) 0.00296(13)
N1 0.0142(6) 0.0131(6) 0.0161(6) 0.0004(5) 0.0033(5) 0.0003(5)
N2 0.0138(6) 0.0146(6) 0.0154(6) 0.0013(5) 0.0020(5) 0.0013(5)
O1 0.0145(5) 0.0148(5) 0.0193(5) 0.0011(4) 0.0052(4) -0.0001(4)
O2 0.0167(5) 0.0150(5) 0.0194(5) -0.0014(4) 0.0040(4) -0.0015(4)
O3 0.0213(5) 0.0174(5) 0.0166(5) -0.0012(4) -0.0001(4) 0.0055(4)
O4 0.0210(5) 0.0149(5) 0.0257(6) 0.0051(4) -0.0026(4) 0.0017(4)
C1 0.0150(7) 0.0158(7) 0.0119(7) 0.0021(5) 0.0018(5) 0.0021(5)
C3 0.0180(7) 0.0187(7) 0.0163(7) 0.0023(6) 0.0047(6) 0.0002(6)
C4 0.0152(7) 0.0194(7) 0.0206(7) 0.0017(6) 0.0050(6) 0.0024(6)
C5 0.0138(7) 0.0156(7) 0.0165(7) -0.0010(5) 0.0015(5) 0.0015(6)
C6 0.0172(7) 0.0168(7) 0.0147(7) 0.0025(6) 0.0032(6) 0.0038(5)
C7 0.0144(7) 0.0151(7) 0.0133(7) 0.0033(5) 0.0021(5) 0.0009(5)
C8 0.0155(7) 0.0169(7) 0.0148(7) 0.0017(6) -0.0012(5) 0.0014(5)
C9 0.0125(7) 0.0148(7) 0.0144(7) 0.0034(5) 0.0018(5) 0.0046(5)
C10 0.0157(7) 0.0133(7) 0.0180(7) -0.0004(5) -0.0003(6) 0.0014(5)
C11 0.0212(8) 0.0153(7) 0.0227(8) 0.0028(6) -0.0001(6) -0.0032(6)
C12 0.0207(8) 0.0218(8) 0.0181(7) 0.0049(6) 0.0044(6) -0.0024(6)
C13 0.0153(7) 0.0164(7) 0.0187(7) 0.0024(6) 0.0044(6) 0.0002(6)
C14 0.0142(7) 0.0120(6) 0.0155(7) -0.0012(5) 0.0004(5) 0.0032(5)
C15 0.0166(7) 0.0155(7) 0.0157(7) 0.0004(5) 0.0035(6) -0.0001(5)
C16 0.0134(7) 0.0169(7) 0.0222(8) 0.0030(5) 0.0028(6) 0.0020(6)
C17 0.0163(7) 0.0136(7) 0.0170(7) -0.0026(5) 0.0004(6) 0.0047(5)
C18 0.0202(8) 0.0148(7) 0.0140(7) -0.0005(6) 0.0030(6) 0.0003(5)
C19 0.0156(7) 0.0136(7) 0.0193(7) 0.0026(5) 0.0044(6) 0.0018(5)
C20 0.0199(8) 0.0236(8) 0.0203(8) -0.0006(6) -0.0026(6) 0.0055(6)

loop_
_atom_type_symbol
_atom_type_description
_atom_type_scat_dispersion_real
_atom_type_scat_dispersion_imag
_atom_type_scat_source
C C 0.0181 0.0091 'International Tables Vol C Tables 4.2.6.8 and 6.1.1.4'
H H 0.0000 0.0000 'International Tables Vol C Tables 4.2.6.8 and 6.1.1.4'
N N 0.0311 0.0180 'International Tables Vol C Tables 4.2.6.8 and 6.1.1.4'
O O 0.0492 0.0322 'International Tables Vol C Tables 4.2.6.8 and 6.1.1.4'
S S 0.3331 0.5567 'International Tables Vol C Tables 4.2.6.8 and 6.1.1.4'

loop_
_geom_angle_atom_site_label_1
_geom_angle_atom_site_label_2
_geom_angle_atom_site_label_3
_geom_angle_site_symmetry_1
_geom_angle_site_symmetry_3
_geom_angle
_geom_angle_publ_flag
O3 S1 O4 . . 119.94(6) ?
O3 S1 N2 . . 106.85(6) ?
O4 S1 N2 . . 106.49(6) ?
O3 S1 C14 . . 108.35(7) ?
O4 S1 C14 . . 106.78(7) ?
N2 S1 C14 . . 107.93(6) ?
C9 N1 C13 . . 122.41(12) ?
C9 N1 C10 . . 124.65(12) ?
C13 N1 C10 . . 112.94(11) ?
C3 N2 C1 . . 116.80(11) ?
C3 N2 S1 . . 115.44(9) ?
C1 N2 S1 . . 120.13(9) ?
C9 O1 C7 . . 117.63(11) ?
N2 C1 C8 . . 107.44(11) ?
N2 C1 C7 . . 113.32(11) ?
C8 C1 C7 . . 100.92(11) ?
N2 C1 H1 . . 111.5 ?
C8 C1 H1 . . 111.5 ?
C7 C1 H1 . . 111.5 ?
N2 C3 C4 . . 110.73(12) ?
N2 C3 H3A . . 109.5 ?
C4 C3 H3A . . 109.5 ?
N2 C3 H3B . . 109.5 ?
C4 C3 H3B . . 109.5 ?
H3A C3 H3B . . 108.1 ?
C3 C4 C5 . . 111.07(12) ?
C3 C4 H4A . . 109.4 ?
C5 C4 H4A . . 109.4 ?
C3 C4 H4B . . 109.4 ?
C5 C4 H4B . . 109.4 ?
H4A C4 H4B . . 108.0 ?
C4 C5 C8 . . 107.90(12) ?
C4 C5 C6 . . 110.95(12) ?
C8 C5 C6 . . 103.14(11) ?
C4 C5 H5 . . 111.5 ?
C8 C5 H5 . . 111.5 ?
C6 C5 H5 . . 111.5 ?
C7 C6 C5 . . 105.27(11) ?
C7 C6 H6A . . 110.7 ?
C5 C6 H6A . . 110.7 ?
C7 C6 H6B . . 110.7 ?
C5 C6 H6B . . 110.7 ?
H6A C6 H6B . . 108.8 ?
O1 C7 C6 . . 105.12(11) ?
O1 C7 C1 . . 107.63(11) ?
C6 C7 C1 . . 105.05(11) ?
O1 C7 H7 . . 112.8 ?
C6 C7 H7 . . 112.8 ?
C1 C7 H7 . . 112.8 ?
C1 C8 C5 . . 100.53(11) ?
C1 C8 H8A . . 111.7 ?
C5 C8 H8A . . 111.7 ?
C1 C8 H8B . . 111.7 ?
C5 C8 H8B . . 111.7 ?
H8A C8 H8B . . 109.4 ?
O2 C9 N1 . . 126.12(13) ?
O2 C9 O1 . . 123.92(13) ?
N1 C9 O1 . . 109.96(12) ?
N1 C10 C11 . . 102.80(11) ?
N1 C10 H10A . . 111.2 ?
C11 C10 H10A . . 111.2 ?
N1 C10 H10B . . 111.2 ?
C11 C10 H10B . . 111.2 ?
H10A C10 H10B . . 109.1 ?
C10 C11 C12 . . 104.05(12) ?
C10 C11 H11A . . 110.9 ?
C12 C11 H11A . . 110.9 ?
C10 C11 H11B . . 110.9 ?
C12 C11 H11B . . 110.9 ?
H11A C11 H11B . . 109.0 ?
C11 C12 C13 . . 103.33(12) ?
C11 C12 H12A . . 111.1 ?
C13 C12 H12A . . 111.1 ?
C11 C12 H12B . . 111.1 ?
C13 C12 H12B . . 111.1 ?
H12A C12 H12B . . 109.1 ?
N1 C13 C12 . . 102.58(11) ?
N1 C13 H13A . . 111.2 ?
C12 C13 H13A . . 111.2 ?
N1 C13 H13B . . 111.2 ?
C12 C13 H13B . . 111.2 ?
H13A C13 H13B . . 109.2 ?
C19 C14 C15 . . 120.91(13) ?
C19 C14 S1 . . 119.99(11) ?
C15 C14 S1 . . 119.10(11) ?
C16 C15 C14 . . 118.79(13) ?
C16 C15 H15 . . 120.6 ?
C14 C15 H15 . . 120.6 ?
C15 C16 C17 . . 121.64(14) ?
C15 C16 H16 . . 119.2 ?
C17 C16 H16 . . 119.2 ?
C18 C17 C16 . . 118.34(13) ?
C18 C17 C20 . . 121.51(13) ?
C16 C17 C20 . . 120.13(14) ?
C19 C18 C17 . . 121.16(13) ?
C19 C18 H18 . . 119.4 ?
C17 C18 H18 . . 119.4 ?
C18 C19 C14 . . 119.15(13) ?
C18 C19 H19 . . 120.4 ?
C14 C19 H19 . . 120.4 ?
C17 C20 H20A . . 109.5 ?
C17 C20 H20B . . 109.5 ?
H20A C20 H20B . . 109.5 ?
C17 C20 H20C . . 109.5 ?
H20A C20 H20C . . 109.5 ?
H20B C20 H20C . . 109.5 ?

loop_
_geom_bond_atom_site_label_1
_geom_bond_atom_site_label_2
_geom_bond_site_symmetry_2
_geom_bond_distance
_geom_bond_publ_flag
S1 O3 . 1.4327(11) ?
S1 O4 . 1.4357(11) ?
S1 N2 . 1.6428(12) ?
S1 C14 . 1.7704(14) ?
N1 C9 . 1.3342(19) ?
N1 C13 . 1.4659(18) ?
N1 C10 . 1.4739(18) ?
N2 C3 . 1.4781(18) ?
N2 C1 . 1.4814(18) ?
O1 C9 . 1.3626(17) ?
O1 C7 . 1.4449(17) ?
O2 C9 . 1.2239(18) ?
C1 C8 . 1.5340(19) ?
C1 C7 . 1.5492(19) ?
C1 H1 . 1.0 ?
C3 C4 . 1.530(2) ?
C3 H3A . 0.99 ?
C3 H3B . 0.99 ?
C4 C5 . 1.532(2) ?
C4 H4A . 0.99 ?
C4 H4B . 0.99 ?
C5 C8 . 1.535(2) ?
C5 C6 . 1.549(2) ?
C5 H5 . 1.0 ?
C6 C7 . 1.5412(19) ?
C6 H6A . 0.99 ?
C6 H6B . 0.99 ?
C7 H7 . 1.0 ?
C8 H8A . 0.99 ?
C8 H8B . 0.99 ?
C10 C11 . 1.525(2) ?
C10 H10A . 0.99 ?
C10 H10B . 0.99 ?
C11 C12 . 1.527(2) ?
C11 H11A . 0.99 ?
C11 H11B . 0.99 ?
C12 C13 . 1.527(2) ?
C12 H12A . 0.99 ?
C12 H12B . 0.99 ?
C13 H13A . 0.99 ?
C13 H13B . 0.99 ?
C14 C19 . 1.391(2) ?
C14 C15 . 1.391(2) ?
C15 C16 . 1.384(2) ?
C15 H15 . 0.95 ?
C16 C17 . 1.396(2) ?
C16 H16 . 0.95 ?
C17 C18 . 1.390(2) ?
C17 C20 . 1.507(2) ?
C18 C19 . 1.390(2) ?
C18 H18 . 0.95 ?
C19 H19 . 0.95 ?
C20 H20A . 0.98 ?
C20 H20B . 0.98 ?
C20 H20C . 0.98 ?

loop_
_geom_torsion_atom_site_label_1
_geom_torsion_atom_site_label_2
_geom_torsion_atom_site_label_3
_geom_torsion_atom_site_label_4
_geom_torsion_site_symmetry_1
_geom_torsion_site_symmetry_2
_geom_torsion_site_symmetry_3
_geom_torsion_site_symmetry_4
_geom_torsion
_geom_torsion_publ_flag
O3 S1 N2 C3 . . . . 176.70(10) ?
O4 S1 N2 C3 . . . . -53.99(11) ?
C14 S1 N2 C3 . . . . 60.36(11) ?
O3 S1 N2 C1 . . . . 28.11(12) ?
O4 S1 N2 C1 . . . . 157.42(10) ?
C14 S1 N2 C1 . . . . -88.23(11) ?
C3 N2 C1 C8 . . . . 59.55(15) ?
S1 N2 C1 C8 . . . . -152.28(10) ?
C3 N2 C1 C7 . . . . -51.04(16) ?
S1 N2 C1 C7 . . . . 97.14(13) ?
C1 N2 C3 C4 . . . . -44.52(16) ?
S1 N2 C3 C4 . . . . 165.81(10) ?
N2 C3 C4 C5 . . . . 44.12(16) ?
C3 C4 C5 C8 . . . . -61.83(15) ?
C3 C4 C5 C6 . . . . 50.47(16) ?
C4 C5 C6 C7 . . . . -92.56(13) ?
C8 C5 C6 C7 . . . . 22.74(14) ?
C9 O1 C7 C6 . . . . -166.53(11) ?
C9 O1 C7 C1 . . . . 81.87(14) ?
C5 C6 C7 O1 . . . . -105.69(12) ?
C5 C6 C7 C1 . . . . 7.73(14) ?
N2 C1 C7 O1 . . . . -168.98(11) ?
C8 C1 C7 O1 . . . . 76.47(12) ?
N2 C1 C7 C6 . . . . 79.37(14) ?
C8 C1 C7 C6 . . . . -35.18(13) ?
N2 C1 C8 C5 . . . . -69.74(13) ?
C7 C1 C8 C5 . . . . 49.16(13) ?
C4 C5 C8 C1 . . . . 72.74(13) ?
C6 C5 C8 C1 . . . . -44.72(13) ?
C13 N1 C9 O2 . . . . -1.2(2) ?
C10 N1 C9 O2 . . . . 178.85(13) ?
C13 N1 C9 O1 . . . . 179.81(11) ?
C10 N1 C9 O1 . . . . -0.11(18) ?
C7 O1 C9 O2 . . . . 4.93(19) ?
C7 O1 C9 N1 . . . . -176.08(11) ?
C9 N1 C10 C11 . . . . -171.61(13) ?
C13 N1 C10 C11 . . . . 8.46(15) ?
N1 C10 C11 C12 . . . . -28.56(14) ?
C10 C11 C12 C13 . . . . 38.28(15) ?
C9 N1 C13 C12 . . . . -164.90(13) ?
C10 N1 C13 C12 . . . . 15.02(15) ?
C11 C12 C13 N1 . . . . -32.22(14) ?
O3 S1 C14 C19 . . . . 147.39(11) ?
O4 S1 C14 C19 . . . . 16.90(13) ?
N2 S1 C14 C19 . . . . -97.25(12) ?
O3 S1 C14 C15 . . . . -33.56(13) ?
O4 S1 C14 C15 . . . . -164.05(11) ?
N2 S1 C14 C15 . . . . 81.80(12) ?
C19 C14 C15 C16 . . . . 0.3(2) ?
S1 C14 C15 C16 . . . . -178.75(11) ?
C14 C15 C16 C17 . . . . -0.7(2) ?
C15 C16 C17 C18 . . . . 0.5(2) ?
C15 C16 C17 C20 . . . . 179.13(13) ?
C16 C17 C18 C19 . . . . 0.3(2) ?
C20 C17 C18 C19 . . . . -178.38(13) ?
C17 C18 C19 C14 . . . . -0.7(2) ?
C15 C14 C19 C18 . . . . 0.4(2) ?
S1 C14 C19 C18 . . . . 179.44(11) ?
